data_4112936
loop_
_publ_author_name
'Andrei N. Vedernikov'
'James C. Fettinger'
'Fabian Mohr'

_publ_section_title
;
 Synthesis and Reactivity of Dimethyl Platinum(IV) Hydrides in Water
;
_journal_name_full 'Journal of the American Chemical Society'
_journal_page_first 11160
_journal_page_last 11161
_journal_paper_doi 10.1021/ja046310p
_journal_volume 126
_journal_year 2004
_chemical_formula_sum 'C14 H17.55 Cl2.11 N2 O3 Pt S'
_chemical_formula_weight 563.89
_chemical_name_systematic
; 
 ? 
;
_space_group_IT_number 14
_symmetry_cell_setting monoclinic
_symmetry_space_group_name_Hall '-P 2ybc'
_symmetry_space_group_name_H-M 'P 1 21/c 1'
_atom_sites_solution_hydrogens geom
_atom_sites_solution_primary direct
_atom_sites_solution_secondary difmap
_audit_creation_method SHELXL-97
_cell_angle_alpha 90.00
_cell_angle_beta 104.914(2)
_cell_angle_gamma 90.00
_cell_formula_units_Z 4
_cell_length_a 10.7681(13)
_cell_length_b 8.8122(11)
_cell_length_c 20.104(2)
_cell_measurement_reflns_used 6218
_cell_measurement_temperature 173(2)
_cell_measurement_theta_max 27.489
_cell_measurement_theta_min 2.473
_cell_volume 1843.4(4)
_computing_cell_refinement 'Bruker SMART'
_computing_data_collection 'Bruker SMART'
_computing_data_reduction 'Bruker SAINT'
_computing_molecular_graphics 'Bruker SHELXTL'
_computing_publication_material 'Bruker SHELXTL'
_computing_structure_refinement 'SHELXL-97 (Sheldrick, 1997)'
_computing_structure_solution 'SHELXS-97 (Sheldrick, 1990)'
_diffrn_ambient_temperature 173(2)
_diffrn_measured_fraction_theta_full 0.999
_diffrn_measured_fraction_theta_max 0.999
_diffrn_measurement_device_type 'CCD area detector'
_diffrn_measurement_method 'phi and omega scans'
_diffrn_radiation_monochromator graphite
_diffrn_radiation_source 'fine-focus sealed tube'
_diffrn_radiation_type MoK\a
_diffrn_radiation_wavelength 0.71073
_diffrn_reflns_av_R_equivalents 0.0274
_diffrn_reflns_av_sigmaI/netI 0.0218
_diffrn_reflns_limit_h_max 13
_diffrn_reflns_limit_h_min -13
_diffrn_reflns_limit_k_max 11
_diffrn_reflns_limit_k_min -11
_diffrn_reflns_limit_l_max 25
_diffrn_reflns_limit_l_min -26
_diffrn_reflns_number 16125
_diffrn_reflns_theta_full 27.50
_diffrn_reflns_theta_max 27.50
_diffrn_reflns_theta_min 2.47
_exptl_absorpt_coefficient_mu 8.045
_exptl_absorpt_correction_T_max 0.4855
_exptl_absorpt_correction_T_min 0.1387
_exptl_absorpt_correction_type 'empirical, SADABS (multi-scan)'
_exptl_crystal_colour Colorless
_exptl_crystal_density_diffrn 2.032
_exptl_crystal_density_meas 0
_exptl_crystal_description Block
_exptl_crystal_F_000 1078
_exptl_crystal_size_max 0.41
_exptl_crystal_size_mid 0.16
_exptl_crystal_size_min 0.11
_refine_diff_density_max 2.071
_refine_diff_density_min -2.180
_refine_diff_density_rms 0.151
_refine_ls_extinction_method none
_refine_ls_goodness_of_fit_ref 1.074
_refine_ls_hydrogen_treatment mixed
_refine_ls_matrix_type full
_refine_ls_number_parameters 276
_refine_ls_number_reflns 4222
_refine_ls_number_restraints 4
_refine_ls_restrained_S_all 1.074
_refine_ls_R_factor_all 0.0510
_refine_ls_R_factor_gt 0.0411
_refine_ls_shift/su_max 0.000
_refine_ls_shift/su_mean 0.000
_refine_ls_structure_factor_coef Fsqd
_refine_ls_weighting_details 'calc w=1/[\s^2^(Fo^2^)+(0.0532P)^2^+8.4586P] where P=(Fo^2^+2Fc^2^)/3'
_refine_ls_weighting_scheme calc
_refine_ls_wR_factor_gt 0.1066
_refine_ls_wR_factor_ref 0.1121
_reflns_number_gt 3575
_reflns_number_total 4222
_reflns_threshold_expression >2sigma(I)
_cod_data_source_file ja046310psi20040728_123612.cif
_cod_data_source_block 1122ffmi
_cod_database_code 4112936

loop_
_symmetry_equiv_pos_as_xyz
'x, y, z'
'-x, y+1/2, -z+1/2'
'-x, -y, -z'
'x, -y-1/2, z-1/2'

loop_
_atom_site_label
_atom_site_type_symbol
_atom_site_fract_x
_atom_site_fract_y
_atom_site_fract_z
_atom_site_U_iso_or_equiv
_atom_site_adp_type
_atom_site_occupancy
_atom_site_symmetry_multiplicity
_atom_site_calc_flag
_atom_site_refinement_flags
_atom_site_disorder_assembly
_atom_site_disorder_group
Pt1 Pt 0.31271(3) 0.20777(3) 0.169148(13) 0.05100(12) Uani 1 1 d D . .
H1 H 0.328(7) 0.050(6) 0.210(3) 0.031(8) Uiso 0.89 1 d PD A 1
C1 C 0.308(5) -0.013(3) 0.199(2) 0.031(8) Uiso 0.11 1 d PD B 2
S1 S 0.36039(13) 0.49342(18) 0.07457(7) 0.0369(3) Uani 1 1 d . . .
C2 C 0.2621(9) -0.0067(10) 0.0426(5) 0.068(2) Uani 1 1 d . . .
H2 H 0.209(8) -0.070(9) 0.059(4) 0.06(2) Uiso 1 1 d . . .
N1 N 0.3245(6) 0.1190(7) 0.0706(3) 0.0507(13) Uani 1 1 d . B .
O1 O 0.2785(4) 0.4346(6) 0.1178(2) 0.0492(11) Uani 1 1 d . B .
C3 C 0.2572(9) -0.0526(11) -0.0223(5) 0.071(2) Uani 1 1 d . B .
H3 H 0.221(9) -0.149(11) -0.033(5) 0.07(3) Uiso 1 1 d . . .
N2 N 0.5129(6) 0.2457(8) 0.1859(3) 0.0526(14) Uani 1 1 d . B .
O2 O 0.2877(4) 0.5268(5) 0.0054(2) 0.0460(10) Uani 1 1 d . B .
C4 C 0.3172(8) 0.0326(9) -0.0617(4) 0.0571(17) Uani 1 1 d . . .
H4 H 0.321(7) 0.010(8) -0.110(4) 0.05(2) Uiso 1 1 d . . .
O3 O 0.4456(4) 0.6128(6) 0.1074(2) 0.0512(11) Uani 1 1 d . B .
C5 C 0.3856(7) 0.1599(8) -0.0336(3) 0.0472(14) Uani 1 1 d . B .
H5 H 0.427(6) 0.221(7) -0.059(3) 0.032(16) Uiso 1 1 d . . .
C6 C 0.3878(6) 0.2010(7) 0.0333(3) 0.0416(13) Uani 1 1 d . . .
C7 C 0.4650(6) 0.3357(7) 0.0669(3) 0.0375(12) Uani 1 1 d . B .
H7 H 0.509(5) 0.380(7) 0.034(3) 0.029(14) Uiso 1 1 d . . .
C8 C 0.5592(6) 0.3040(8) 0.1348(3) 0.0434(14) Uani 1 1 d . . .
C9 C 0.6886(7) 0.3343(10) 0.1447(4) 0.0524(17) Uani 1 1 d . B .
H9 H 0.709(7) 0.380(9) 0.109(4) 0.06(2) Uiso 1 1 d . . .
C10 C 0.7744(8) 0.3033(12) 0.2074(5) 0.075(3) Uani 1 1 d . . .
H10 H 0.874(11) 0.312(11) 0.213(6) 0.09(3) Uiso 1 1 d . . .
C11 C 0.7264(9) 0.2420(14) 0.2593(5) 0.080(3) Uani 1 1 d . B .
H11 H 0.778(15) 0.181(16) 0.296(8) 0.15(6) Uiso 1 1 d . . .
C12 C 0.5970(9) 0.2172(12) 0.2475(4) 0.072(3) Uani 1 1 d . . .
H12 H 0.550(6) 0.177(7) 0.282(4) 0.040(17) Uiso 1 1 d . . .
C13 C 0.3060(9) 0.3017(11) 0.2617(4) 0.064(2) Uani 1 1 d D B .
H13A H 0.3848 0.3599 0.2806 0.10(4) Uiso 1 1 calc R . .
H13B H 0.2987 0.2209 0.2939 0.07(3) Uiso 1 1 calc R . .
H13C H 0.2315 0.3692 0.2547 0.15(5) Uiso 1 1 calc R . .
C14 C 0.1185(12) 0.1661(19) 0.1515(9) 0.062(3) Uani 0.89 1 d PD B 1
H14A H 0.0938 0.0839 0.1179 0.11(5) Uiso 0.89 1 calc PR B 1
H14B H 0.0703 0.2581 0.1336 0.4(2) Uiso 0.89 1 calc PR B 1
H14C H 0.0992 0.1363 0.1948 0.11(4) Uiso 0.89 1 calc PR B 1
Cl14 Cl 0.082(3) 0.218(4) 0.142(2) 0.072(8) Uani 0.11 1 d P B 2
C21 C 0.0154(8) 0.4196(12) -0.0853(5) 0.068(2) Uani 1 1 d . . .
H21A H -0.065(9) 0.462(10) -0.095(4) 0.06(2) Uiso 1 1 d . . .
H21B H 0.086(10) 0.477(12) -0.059(5) 0.09(3) Uiso 1 1 d . . .
Cl21 Cl 0.0546(3) 0.3788(5) -0.16190(15) 0.1112(12) Uani 1 1 d . . .
Cl22 Cl 0.0062(3) 0.2557(4) -0.03806(19) 0.1001(9) Uani 1 1 d . . .

loop_
_atom_site_aniso_label
_atom_site_aniso_U_11
_atom_site_aniso_U_22
_atom_site_aniso_U_33
_atom_site_aniso_U_23
_atom_site_aniso_U_13
_atom_site_aniso_U_12
Pt1 0.05169(17) 0.0656(2) 0.04288(16) 0.00965(11) 0.02520(12) -0.00246(12)
S1 0.0353(7) 0.0495(8) 0.0267(6) 0.0005(5) 0.0096(5) -0.0019(6)
C2 0.075(5) 0.062(5) 0.078(5) -0.013(4) 0.039(4) -0.025(4)
N1 0.055(3) 0.050(3) 0.052(3) 0.001(3) 0.024(3) -0.008(3)
O1 0.039(2) 0.070(3) 0.044(2) 0.007(2) 0.0207(18) 0.004(2)
C3 0.072(5) 0.061(5) 0.083(6) -0.019(4) 0.027(4) -0.020(4)
N2 0.051(3) 0.072(4) 0.037(3) 0.017(3) 0.015(2) 0.007(3)
O2 0.047(2) 0.059(3) 0.0293(19) 0.0055(18) 0.0047(17) 0.007(2)
C4 0.063(4) 0.063(4) 0.046(4) -0.009(3) 0.015(3) -0.001(4)
O3 0.049(2) 0.060(3) 0.045(2) -0.015(2) 0.0140(19) -0.010(2)
C5 0.049(3) 0.055(4) 0.041(3) 0.002(3) 0.018(3) 0.005(3)
C6 0.039(3) 0.048(3) 0.040(3) 0.004(3) 0.015(2) 0.002(3)
C7 0.036(3) 0.051(3) 0.027(2) 0.006(2) 0.012(2) 0.000(2)
C8 0.038(3) 0.058(4) 0.034(3) 0.011(3) 0.011(2) 0.006(3)
C9 0.042(3) 0.076(5) 0.037(3) 0.012(3) 0.009(3) 0.002(3)
C10 0.046(4) 0.107(8) 0.065(5) 0.028(5) 0.002(4) 0.013(4)
C11 0.064(5) 0.121(8) 0.051(5) 0.035(5) 0.006(4) 0.021(5)
C12 0.066(5) 0.104(7) 0.045(4) 0.035(4) 0.016(4) 0.019(5)
C13 0.067(5) 0.095(6) 0.037(3) 0.000(4) 0.027(3) -0.001(5)
C14 0.061(9) 0.073(10) 0.064(8) 0.005(7) 0.038(7) -0.008(6)
Cl14 0.056(14) 0.08(2) 0.080(16) 0.014(15) 0.027(12) 0.003(12)
C21 0.043(4) 0.090(6) 0.068(5) -0.027(5) 0.012(3) -0.007(4)
Cl21 0.0742(15) 0.186(3) 0.0816(16) -0.045(2) 0.0344(13) -0.0359(19)
Cl22 0.0866(18) 0.1025(19) 0.117(2) 0.0095(18) 0.0363(17) -0.0070(16)

loop_
_atom_type_symbol
_atom_type_description
_atom_type_scat_dispersion_real
_atom_type_scat_dispersion_imag
_atom_type_scat_source
C C 0.0033 0.0016 'International Tables Vol C Tables 4.2.6.8 and 6.1.1.4'
H H 0.0000 0.0000 'International Tables Vol C Tables 4.2.6.8 and 6.1.1.4'
N N 0.0061 0.0033 'International Tables Vol C Tables 4.2.6.8 and 6.1.1.4'
O O 0.0106 0.0060 'International Tables Vol C Tables 4.2.6.8 and 6.1.1.4'
S S 0.1246 0.1234 'International Tables Vol C Tables 4.2.6.8 and 6.1.1.4'
Cl Cl 0.1484 0.1585 'International Tables Vol C Tables 4.2.6.8 and 6.1.1.4'
Pt Pt -1.7033 8.3905 'International Tables Vol C Tables 4.2.6.8 and 6.1.1.4'

loop_
_geom_angle_atom_site_label_1
_geom_angle_atom_site_label_2
_geom_angle_atom_site_label_3
_geom_angle
C1 Pt1 C13 96.2(14)
C1 Pt1 C14 77.1(14)
C13 Pt1 C14 87.5(5)
C1 Pt1 N2 101.9(14)
C13 Pt1 N2 93.7(3)
C14 Pt1 N2 178.6(5)
C1 Pt1 N1 86.4(14)
C13 Pt1 N1 177.1(3)
C14 Pt1 N1 94.2(5)
N2 Pt1 N1 84.6(2)
C1 Pt1 O1 166.9(13)
C13 Pt1 O1 91.0(3)
C14 Pt1 O1 92.3(5)
N2 Pt1 O1 88.4(2)
N1 Pt1 O1 86.6(2)
C1 Pt1 Cl14 89.9(16)
C13 Pt1 Cl14 85.2(11)
C14 Pt1 Cl14 12.8(9)
N2 Pt1 Cl14 168.1(8)
N1 Pt1 Cl14 96.0(10)
O1 Pt1 Cl14 79.8(8)
C1 Pt1 H1 14(3)
C13 Pt1 H1 85(3)
C14 Pt1 H1 84(2)
N2 Pt1 H1 95(2)
N1 Pt1 H1 98(3)
O1 Pt1 H1 175(3)
Cl14 Pt1 H1 97(3)
Pt1 C1 H1 38(6)
O2 S1 O3 114.6(3)
O2 S1 O1 112.3(3)
O3 S1 O1 113.1(3)
O2 S1 C7 105.6(3)
O3 S1 C7 105.1(3)
O1 S1 C7 104.9(3)
N1 C2 C3 122.8(8)
N1 C2 H2 129(5)
C3 C2 H2 108(5)
C2 N1 C6 118.7(6)
C2 N1 Pt1 122.8(5)
C6 N1 Pt1 118.3(4)
S1 O1 Pt1 122.1(3)
C2 C3 C4 119.1(8)
C2 C3 H3 113(6)
C4 C3 H3 127(6)
C8 N2 C12 118.3(7)
C8 N2 Pt1 119.8(4)
C12 N2 Pt1 121.9(5)
C3 C4 C5 119.3(7)
C3 C4 H4 127(4)
C5 C4 H4 114(4)
C4 C5 C6 118.9(7)
C4 C5 H5 122(4)
C6 C5 H5 119(4)
N1 C6 C5 121.0(6)
N1 C6 C7 118.3(5)
C5 C6 C7 120.7(6)
C8 C7 C6 115.3(5)
C8 C7 S1 110.7(4)
C6 C7 S1 110.9(4)
C8 C7 H7 110(3)
C6 C7 H7 109(3)
S1 C7 H7 100(3)
N2 C8 C9 121.2(6)
N2 C8 C7 117.8(6)
C9 C8 C7 121.1(6)
C8 C9 C10 120.4(7)
C8 C9 H9 115(5)
C10 C9 H9 125(5)
C9 C10 C11 118.1(8)
C9 C10 H10 120(6)
C11 C10 H10 121(6)
C12 C11 C10 119.4(8)
C12 C11 H11 114(9)
C10 C11 H11 123(9)
N2 C12 C11 122.6(8)
N2 C12 H12 111(4)
C11 C12 H12 127(4)
Pt1 C13 H13A 109.5
Pt1 C13 H13B 109.5
H13A C13 H13B 109.5
Pt1 C13 H13C 109.5
H13A C13 H13C 109.5
H13B C13 H13C 109.5
Pt1 C14 H14A 109.5
Pt1 C14 H14B 109.5
Pt1 C14 H14C 109.5
Cl21 C21 Cl22 111.9(6)
Cl21 C21 H21A 109(5)
Cl22 C21 H21A 106(5)
Cl21 C21 H21B 105(6)
Cl22 C21 H21B 107(6)
H21A C21 H21B 119(8)

loop_
_geom_bond_atom_site_label_1
_geom_bond_atom_site_label_2
_geom_bond_distance
Pt1 C1 2.037(18)
Pt1 C13 2.054(7)
Pt1 C14 2.062(13)
Pt1 N2 2.121(6)
Pt1 N1 2.164(6)
Pt1 O1 2.237(5)
Pt1 Cl14 2.40(3)
Pt1 H1 1.60(4)
C1 H1 0.62(7)
S1 O2 1.439(4)
S1 O3 1.439(5)
S1 O1 1.481(4)
S1 C7 1.820(6)
C2 N1 1.342(10)
C2 C3 1.355(12)
C2 H2 0.92(8)
N1 C6 1.346(8)
C3 C4 1.368(12)
C3 H3 0.94(10)
N2 C8 1.354(8)
N2 C12 1.357(10)
C4 C5 1.381(11)
C4 H4 1.01(8)
C5 C6 1.386(9)
C5 H5 0.93(7)
C6 C7 1.507(9)
C7 C8 1.502(8)
C7 H7 0.99(6)
C8 C9 1.381(10)
C9 C10 1.384(10)
C9 H9 0.90(8)
C10 C11 1.387(13)
C10 H10 1.06(11)
C11 C12 1.369(14)
C11 H11 0.97(16)
C12 H12 1.02(7)
C13 H13A 0.9800
C13 H13B 0.9800
C13 H13C 0.9800
C14 H14A 0.9800
C14 H14B 0.9800
C14 H14C 0.9800
C21 Cl21 1.735(9)
C21 Cl22 1.746(11)
C21 H21A 0.92(9)
C21 H21B 0.95(10)
